data_4084931
loop_
_publ_author_name
'Zhai, Feng'
'Jordan, Richard F.'

_publ_section_title
;
 Hydrogen Bonding Behavior of Amide-Functionalized \a-Diimine Palladium
 Complexes
;
_journal_issue 24
_journal_name_full Organometallics
_journal_page_first 7176
_journal_paper_doi 10.1021/om500978n
_journal_volume 33
_journal_year 2014
_chemical_formula_sum 'C14 H19 N2 O'
_chemical_formula_weight 231.31
_chemical_name_systematic
; 
 ? 
;
_space_group_IT_number 61
_symmetry_space_group_name_Hall '-P 2ac 2ab'
_symmetry_space_group_name_H-M 'P b c a'
_atom_sites_solution_hydrogens geom
_atom_sites_solution_primary direct
_atom_sites_solution_secondary difmap
_audit_creation_method SHELXL-97
_cell_angle_alpha 90.00
_cell_angle_beta 90.00
_cell_angle_gamma 90.00
_cell_formula_units_Z 8
_cell_length_a 15.061(6)
_cell_length_b 10.966(4)
_cell_length_c 15.944(6)
_cell_measurement_temperature 100(2)
_cell_volume 2633.3(17)
_computing_structure_refinement 'SHELXL-97 (Sheldrick, 1997)'
_computing_structure_solution 'SHELXS-97 (Sheldrick, 1990)'
_diffrn_ambient_temperature 100(2)
_diffrn_measured_fraction_theta_full 0.995
_diffrn_measured_fraction_theta_max 0.995
_diffrn_radiation_monochromator graphite
_diffrn_radiation_source 'fine-focus sealed tube'
_diffrn_radiation_type MoK\a
_diffrn_radiation_wavelength 0.71073
_diffrn_reflns_av_R_equivalents 0.1149
_diffrn_reflns_av_sigmaI/netI 0.0872
_diffrn_reflns_limit_h_max 18
_diffrn_reflns_limit_h_min -18
_diffrn_reflns_limit_k_max 13
_diffrn_reflns_limit_k_min -13
_diffrn_reflns_limit_l_max 19
_diffrn_reflns_limit_l_min -19
_diffrn_reflns_number 23990
_diffrn_reflns_theta_full 25.38
_diffrn_reflns_theta_max 25.38
_diffrn_reflns_theta_min 2.55
_exptl_absorpt_coefficient_mu 0.074
_exptl_absorpt_correction_T_max 0.9795
_exptl_absorpt_correction_T_min 0.9795
_exptl_crystal_density_diffrn 1.167
_exptl_crystal_density_method 'not measured'
_exptl_crystal_F_000 1000
_exptl_crystal_size_max 0.28
_exptl_crystal_size_mid 0.28
_exptl_crystal_size_min 0.28
_refine_diff_density_max 0.205
_refine_diff_density_min -0.184
_refine_diff_density_rms 0.043
_refine_ls_extinction_method none
_refine_ls_goodness_of_fit_ref 0.859
_refine_ls_hydrogen_treatment mixed
_refine_ls_matrix_type full
_refine_ls_number_parameters 159
_refine_ls_number_reflns 2410
_refine_ls_number_restraints 0
_refine_ls_restrained_S_all 0.859
_refine_ls_R_factor_all 0.0996
_refine_ls_R_factor_gt 0.0563
_refine_ls_shift/su_max 0.000
_refine_ls_shift/su_mean 0.000
_refine_ls_structure_factor_coef Fsqd
_refine_ls_weighting_details 'calc w=1/[\s^2^(Fo^2^)+(0.0530P)^2^+0.0000P] where P=(Fo^2^+2Fc^2^)/3'
_refine_ls_weighting_scheme calc
_refine_ls_wR_factor_gt 0.1095
_refine_ls_wR_factor_ref 0.1186
_reflns_number_gt 1379
_reflns_number_total 2410
_reflns_threshold_expression >2sigma(I)
_cod_data_source_file om500978n_si_002.cif
_cod_data_source_block 4c-anti
_cod_depositor_comments 'Adding full bibliography for 4084931--4084938.cif.'
_cod_original_cell_volume 2633.2(18)
_cod_database_code 4084931

loop_
_symmetry_equiv_pos_as_xyz
'x, y, z'
'-x+1/2, -y, z+1/2'
'-x, y+1/2, -z+1/2'
'x+1/2, -y+1/2, -z'
'-x, -y, -z'
'x-1/2, y, -z-1/2'
'x, -y-1/2, z-1/2'
'-x-1/2, y-1/2, z'

loop_
_atom_site_label
_atom_site_type_symbol
_atom_site_fract_x
_atom_site_fract_y
_atom_site_fract_z
_atom_site_U_iso_or_equiv
_atom_site_adp_type
_atom_site_occupancy
_atom_site_symmetry_multiplicity
_atom_site_calc_flag
_atom_site_refinement_flags
C1 C 0.54423(16) -0.0516(2) 0.25237(15) 0.0341(7) Uani 1 1 d .
H1 H 0.4959 -0.0095 0.2841 0.041 Uiso 1 1 calc R
C2 C 0.5347(2) -0.1865(2) 0.26815(17) 0.0519(8) Uani 1 1 d .
H2A H 0.5801 -0.2307 0.2363 0.078 Uiso 1 1 calc R
H2B H 0.4756 -0.2134 0.2503 0.078 Uiso 1 1 calc R
H2C H 0.5423 -0.2030 0.3281 0.078 Uiso 1 1 calc R
C3 C 0.53052(17) -0.0237(2) 0.15998(14) 0.0389(7) Uani 1 1 d .
H3A H 0.5760 -0.0657 0.1268 0.058 Uiso 1 1 calc R
H3B H 0.5352 0.0645 0.1508 0.058 Uiso 1 1 calc R
H3C H 0.4715 -0.0517 0.1426 0.058 Uiso 1 1 calc R
C4 C 0.63128(16) -0.0049(2) 0.28553(14) 0.0289(6) Uani 1 1 d .
C5 C 0.70781(16) -0.0087(2) 0.23860(15) 0.0315(6) Uani 1 1 d .
H5 H 0.7055 -0.0409 0.1833 0.038 Uiso 1 1 calc R
C6 C 0.78715(17) 0.0325(2) 0.26908(15) 0.0339(7) Uani 1 1 d .
H6 H 0.8389 0.0292 0.2351 0.041 Uiso 1 1 calc R
C7 C 0.79174(17) 0.0786(2) 0.34872(16) 0.0337(7) Uani 1 1 d .
H7 H 0.8470 0.1069 0.3699 0.040 Uiso 1 1 calc R
C8 C 0.71703(16) 0.0842(2) 0.39846(15) 0.0277(6) Uani 1 1 d .
C9 C 0.63663(16) 0.0415(2) 0.36707(15) 0.0279(6) Uani 1 1 d .
C10 C 0.72824(17) 0.1264(2) 0.48624(16) 0.0312(6) Uani 1 1 d .
C11 C 0.63402(18) 0.3048(2) 0.45729(16) 0.0412(7) Uani 1 1 d .
H11A H 0.6467 0.2855 0.3985 0.062 Uiso 1 1 calc R
H11B H 0.6483 0.3905 0.4682 0.062 Uiso 1 1 calc R
H11C H 0.5709 0.2905 0.4688 0.062 Uiso 1 1 calc R
C12 C 0.69526(17) 0.2664(2) 0.59753(16) 0.0421(7) Uani 1 1 d .
H12A H 0.6455 0.2336 0.6301 0.063 Uiso 1 1 calc R
H12B H 0.6942 0.3557 0.6001 0.063 Uiso 1 1 calc R
H12C H 0.7513 0.2364 0.6209 0.063 Uiso 1 1 calc R
C13 C 0.54224(16) -0.0130(2) 0.47746(14) 0.0278(6) Uani 1 1 d .
C14 C 0.59981(17) -0.1126(2) 0.51026(16) 0.0379(7) Uani 1 1 d .
H14A H 0.6479 -0.1286 0.4703 0.057 Uiso 1 1 calc R
H14B H 0.5643 -0.1867 0.5177 0.057 Uiso 1 1 calc R
H14C H 0.6251 -0.0880 0.5643 0.057 Uiso 1 1 calc R
N1 N 0.68744(13) 0.22744(18) 0.51130(12) 0.0329(5) Uani 1 1 d .
N2 N 0.55793(13) 0.05365(17) 0.41383(12) 0.0285(5) Uani 1 1 d .
O1 O 0.77706(12) 0.06873(15) 0.53364(10) 0.0375(5) Uani 1 1 d .

loop_
_atom_site_aniso_label
_atom_site_aniso_U_11
_atom_site_aniso_U_22
_atom_site_aniso_U_33
_atom_site_aniso_U_23
_atom_site_aniso_U_13
_atom_site_aniso_U_12
C1 0.0328(15) 0.0406(16) 0.0288(15) -0.0008(12) -0.0003(13) 0.0019(13)
C2 0.0486(19) 0.0523(19) 0.055(2) 0.0098(15) -0.0104(16) -0.0106(16)
C3 0.0336(15) 0.0484(18) 0.0346(16) -0.0040(13) -0.0036(13) -0.0015(14)
C4 0.0321(15) 0.0320(15) 0.0225(14) 0.0040(12) -0.0002(12) 0.0004(12)
C5 0.0355(16) 0.0366(15) 0.0223(14) 0.0009(12) 0.0011(12) 0.0020(13)
C6 0.0282(15) 0.0474(17) 0.0261(15) 0.0048(13) 0.0057(12) 0.0041(13)
C7 0.0310(16) 0.0392(16) 0.0310(17) 0.0056(12) -0.0034(13) -0.0018(12)
C8 0.0279(15) 0.0300(15) 0.0252(15) 0.0053(11) -0.0010(12) 0.0027(12)
C9 0.0273(14) 0.0311(15) 0.0252(14) 0.0053(12) 0.0012(12) 0.0041(12)
C10 0.0277(15) 0.0356(16) 0.0305(16) 0.0026(13) 0.0021(13) -0.0054(13)
C11 0.0470(18) 0.0324(16) 0.0443(18) 0.0021(13) -0.0087(15) 0.0034(14)
C12 0.0467(18) 0.0431(17) 0.0365(18) -0.0059(13) -0.0010(14) 0.0004(14)
C13 0.0302(14) 0.0322(14) 0.0209(14) -0.0020(12) 0.0010(11) -0.0071(12)
C14 0.0348(16) 0.0430(17) 0.0358(17) 0.0041(13) 0.0044(13) 0.0031(13)
N1 0.0391(14) 0.0325(12) 0.0271(13) -0.0007(10) -0.0048(10) 0.0014(11)
N2 0.0295(12) 0.0356(12) 0.0205(11) -0.0038(10) -0.0027(10) -0.0028(10)
O1 0.0422(11) 0.0414(11) 0.0288(10) -0.0002(8) -0.0054(9) 0.0093(9)

loop_
_atom_type_symbol
_atom_type_description
_atom_type_scat_dispersion_real
_atom_type_scat_dispersion_imag
_atom_type_scat_source
C C 0.0033 0.0016 'International Tables Vol C Tables 4.2.6.8 and 6.1.1.4'
H H 0.0000 0.0000 'International Tables Vol C Tables 4.2.6.8 and 6.1.1.4'
O O 0.0106 0.0060 'International Tables Vol C Tables 4.2.6.8 and 6.1.1.4'
N N 0.0061 0.0033 'International Tables Vol C Tables 4.2.6.8 and 6.1.1.4'

loop_
_geom_angle_atom_site_label_1
_geom_angle_atom_site_label_2
_geom_angle_atom_site_label_3
_geom_angle
_geom_angle_site_symmetry_1
_geom_angle_site_symmetry_3
C4 C1 C2 111.0(2) . .
C4 C1 C3 113.0(2) . .
C2 C1 C3 110.3(2) . .
C5 C4 C9 117.9(2) . .
C5 C4 C1 122.0(2) . .
C9 C4 C1 120.1(2) . .
C6 C5 C4 122.0(2) . .
C5 C6 C7 119.7(2) . .
C6 C7 C8 120.6(2) . .
C7 C8 C9 119.2(2) . .
C7 C8 C10 117.6(2) . .
C9 C8 C10 122.9(2) . .
C8 C9 C4 120.5(2) . .
C8 C9 N2 120.7(2) . .
C4 C9 N2 118.6(2) . .
O1 C10 N1 121.4(2) . .
O1 C10 C8 119.2(2) . .
N1 C10 C8 119.4(2) . .
N2 C13 C13 115.7(3) . 5_656
N2 C13 C14 126.4(2) . .
C13 C13 C14 117.9(3) 5_656 .
C10 N1 C12 119.7(2) . .
C10 N1 C11 124.4(2) . .
C12 N1 C11 115.9(2) . .
C13 N2 C9 121.6(2) . .

loop_
_geom_bond_atom_site_label_1
_geom_bond_atom_site_label_2
_geom_bond_distance
_geom_bond_site_symmetry_2
C1 C4 1.503(3) .
C1 C2 1.507(3) .
C1 C3 1.519(3) .
C4 C5 1.375(3) .
C4 C9 1.398(3) .
C5 C6 1.367(3) .
C6 C7 1.368(3) .
C7 C8 1.378(3) .
C8 C9 1.392(3) .
C8 C10 1.484(3) .
C9 N2 1.407(3) .
C10 O1 1.229(3) .
C10 N1 1.329(3) .
C11 N1 1.452(3) .
C12 N1 1.445(3) .
C13 N2 1.273(3) .
C13 C13 1.489(5) 5_656
C13 C14 1.489(3) .

loop_
_geom_torsion_atom_site_label_1
_geom_torsion_atom_site_label_2
_geom_torsion_atom_site_label_3
_geom_torsion_atom_site_label_4
_geom_torsion
_geom_torsion_site_symmetry_1
C2 C1 C4 C5 86.5(3) .
C3 C1 C4 C5 -38.0(3) .
C2 C1 C4 C9 -92.0(3) .
C3 C1 C4 C9 143.5(2) .
C9 C4 C5 C6 -0.8(4) .
C1 C4 C5 C6 -179.3(2) .
C4 C5 C6 C7 0.4(4) .
C5 C6 C7 C8 -0.2(4) .
C6 C7 C8 C9 0.6(4) .
C6 C7 C8 C10 175.5(2) .
C7 C8 C9 C4 -1.0(3) .
C10 C8 C9 C4 -175.6(2) .
C7 C8 C9 N2 -175.5(2) .
C10 C8 C9 N2 9.9(3) .
C5 C4 C9 C8 1.1(3) .
C1 C4 C9 C8 179.6(2) .
C5 C4 C9 N2 175.7(2) .
C1 C4 C9 N2 -5.8(3) .
C7 C8 C10 O1 -60.2(3) .
C9 C8 C10 O1 114.5(3) .
C7 C8 C10 N1 117.8(3) .
C9 C8 C10 N1 -67.5(3) .
O1 C10 N1 C12 -4.4(4) .
C8 C10 N1 C12 177.6(2) .
O1 C10 N1 C11 175.4(2) .
C8 C10 N1 C11 -2.6(4) .
C13 C13 N2 C9 178.0(2) 5_656
C14 C13 N2 C9 -1.9(4) .
C8 C9 N2 C13 -74.2(3) .
C4 C9 N2 C13 111.2(3) .
